data_7109512
loop_
_publ_author_name
'Chandan Dey'
'Rahul Banerjee'

_publ_section_title
;
 Controlled synthesis of a catalytically active hybrid metal-oxide
 incorporated zeolitic imidazolate framework (MOZIF)
;
_journal_name_full Chem.Commun.
_journal_page_first 6617
_journal_paper_doi 10.1039/c3cc42904k
_journal_volume 49
_journal_year 2013
_chemical_formula_moiety 'C6 H4 Mo N6 O8 Zn2'
_chemical_formula_sum 'C6 H4 Mo N6 O8 Zn2'
_chemical_formula_weight 514.87
_chemical_name_common MOZIF-1
_chemical_name_systematic
; 
 ? 
;
_space_group_IT_number 121
_symmetry_cell_setting tetragonal
_symmetry_space_group_name_Hall 'I -4 2'
_symmetry_space_group_name_H-M 'I -4 2 m'
_atom_sites_solution_hydrogens geom
_atom_sites_solution_primary direct
_atom_sites_solution_secondary difmap
_audit_creation_method SHELXL-97
_cell_angle_alpha 90.00
_cell_angle_beta 90.00
_cell_angle_gamma 90.00
_cell_formula_units_Z 4
_cell_length_a 13.6272(2)
_cell_length_b 13.6272(2)
_cell_length_c 10.0246(3)
_cell_measurement_temperature 293(2)
_cell_volume 1861.57(7)
_computing_cell_refinement 'Bruker SMART'
_computing_data_collection 'Bruker SMART'
_computing_data_reduction 'Bruker SMART'
_computing_molecular_graphics 'Bruker SHELXTL'
_computing_publication_material 'Bruker SHELXTL'
_computing_structure_refinement 'Bruker SHELXTL'
_computing_structure_solution 'Bruker SHELXTL'
_diffrn_ambient_temperature 293(2)
_diffrn_measured_fraction_theta_full 0.996
_diffrn_measured_fraction_theta_max 0.894
_diffrn_measurement_device_type 'CCD area detector'
_diffrn_measurement_method 'phi and omega scans'
_diffrn_radiation_monochromator graphite
_diffrn_radiation_source 'fine-focus sealed tube'
_diffrn_radiation_type MoK\a
_diffrn_radiation_wavelength 0.71073
_diffrn_reflns_av_R_equivalents 0.0324
_diffrn_reflns_av_sigmaI/netI 0.0462
_diffrn_reflns_limit_h_max 17
_diffrn_reflns_limit_h_min -17
_diffrn_reflns_limit_k_max 13
_diffrn_reflns_limit_k_min -18
_diffrn_reflns_limit_l_max 12
_diffrn_reflns_limit_l_min -7
_diffrn_reflns_number 2361
_diffrn_reflns_theta_full 25.00
_diffrn_reflns_theta_max 29.05
_diffrn_reflns_theta_min 2.99
_exptl_absorpt_coefficient_mu 3.259
_exptl_absorpt_correction_T_max 0.389
_exptl_absorpt_correction_T_min 0.301
_exptl_absorpt_correction_type multi-scan
_exptl_absorpt_process_details 'Blessing, Acta Cryst. (1995) A51 33-58'
_exptl_crystal_colour colourless
_exptl_crystal_density_diffrn 1.837
_exptl_crystal_density_method 'not measured'
_exptl_crystal_description Octahedral
_exptl_crystal_F_000 992
_exptl_crystal_size_max 0.38
_exptl_crystal_size_mid 0.34
_exptl_crystal_size_min 0.29
_refine_diff_density_max 0.597
_refine_diff_density_min -0.989
_refine_diff_density_rms 0.115
_refine_ls_abs_structure_details 'Flack H D (1983), Acta Cryst. A39, 876-881'
_refine_ls_abs_structure_Flack 0.11(5)
_refine_ls_extinction_method none
_refine_ls_goodness_of_fit_ref 1.162
_refine_ls_hydrogen_treatment constr
_refine_ls_matrix_type full
_refine_ls_number_parameters 57
_refine_ls_number_reflns 1041
_refine_ls_number_restraints 0
_refine_ls_restrained_S_all 1.162
_refine_ls_R_factor_all 0.0511
_refine_ls_R_factor_gt 0.0408
_refine_ls_shift/su_max 0.000
_refine_ls_shift/su_mean 0.000
_refine_ls_structure_factor_coef Fsqd
_refine_ls_weighting_details 'calc w=1/[\s^2^(Fo^2^)+(0.0390P)^2^+2.9719P] where P=(Fo^2^+2Fc^2^)/3'
_refine_ls_weighting_scheme calc
_refine_ls_wR_factor_gt 0.0938
_refine_ls_wR_factor_ref 0.0984
_reflns_number_gt 875
_reflns_number_total 1041
_reflns_threshold_expression >2sigma(I)
_cod_data_source_file c3cc42904k.txt
_cod_data_source_block MOZIF-1
_cod_original_sg_symbol_H-M I-42m
_cod_database_code 7109512

loop_
_symmetry_equiv_pos_as_xyz
'x, y, z'
'y, -x, -z'
'-x, -y, z'
'-y, x, -z'
'x, -y, -z'
'-y, -x, z'
'-x, y, -z'
'y, x, z'
'x+1/2, y+1/2, z+1/2'
'y+1/2, -x+1/2, -z+1/2'
'-x+1/2, -y+1/2, z+1/2'
'-y+1/2, x+1/2, -z+1/2'
'x+1/2, -y+1/2, -z+1/2'
'-y+1/2, -x+1/2, z+1/2'
'-x+1/2, y+1/2, -z+1/2'
'y+1/2, x+1/2, z+1/2'

loop_
_atom_site_label
_atom_site_type_symbol
_atom_site_fract_x
_atom_site_fract_y
_atom_site_fract_z
_atom_site_U_iso_or_equiv
_atom_site_adp_type
_atom_site_occupancy
_atom_site_symmetry_multiplicity
_atom_site_calc_flag
_atom_site_refinement_flags
Mo1 Mo 0.5000 0.0000 0.2500 0.0210(2) Uani 1 4 d S
Zn1 Zn 0.5000 0.18884(5) 0.0000 0.0264(2) Uani 1 2 d S
O1 O 0.4527(4) 0.3411(4) -0.1759(6) 0.0626(18) Uani 1 1 d .
O2 O 0.5195(4) 0.1049(3) 0.1530(5) 0.0449(15) Uani 1 1 d .
N1 N 0.3801(5) 0.3801(5) -0.1309(8) 0.038(2) Uani 1 2 d S
N2 N 0.3734(4) 0.2564(4) 0.0403(5) 0.0324(14) Uani 1 1 d .
C1 C 0.3361(4) 0.3361(4) -0.0109(19) 0.027(2) Uani 1 2 d S
C2 C 0.3113(5) 0.2401(6) 0.1428(9) 0.055(2) Uani 1 1 d .
H2 H 0.3160 0.1888 0.2037 0.066 Uiso 1 1 calc R

loop_
_atom_site_aniso_label
_atom_site_aniso_U_11
_atom_site_aniso_U_22
_atom_site_aniso_U_33
_atom_site_aniso_U_23
_atom_site_aniso_U_13
_atom_site_aniso_U_12
Mo1 0.0214(3) 0.0214(3) 0.0204(4) 0.000 0.000 0.000
Zn1 0.0287(4) 0.0203(4) 0.0300(5) 0.000 0.0020(9) 0.000
O1 0.060(3) 0.063(4) 0.064(4) 0.024(3) 0.039(3) 0.028(3)
O2 0.054(5) 0.031(2) 0.050(3) 0.021(2) 0.002(3) 0.002(2)
N1 0.042(3) 0.042(3) 0.030(4) 0.011(3) 0.011(3) 0.007(4)
N2 0.033(3) 0.028(3) 0.037(4) 0.008(2) 0.006(2) 0.004(2)
C1 0.024(2) 0.024(2) 0.035(6) 0.004(4) 0.004(4) 0.000(3)
C2 0.056(5) 0.046(5) 0.064(5) 0.030(4) 0.033(4) 0.014(4)

loop_
_atom_type_symbol
_atom_type_description
_atom_type_scat_dispersion_real
_atom_type_scat_dispersion_imag
_atom_type_scat_source
C C 0.0033 0.0016 'International Tables Vol C Tables 4.2.6.8 and 6.1.1.4'
H H 0.0000 0.0000 'International Tables Vol C Tables 4.2.6.8 and 6.1.1.4'
Mo Mo -1.6832 0.6857 'International Tables Vol C Tables 4.2.6.8 and 6.1.1.4'
N N 0.0061 0.0033 'International Tables Vol C Tables 4.2.6.8 and 6.1.1.4'
O O 0.0106 0.0060 'International Tables Vol C Tables 4.2.6.8 and 6.1.1.4'
Zn Zn 0.2839 1.4301 'International Tables Vol C Tables 4.2.6.8 and 6.1.1.4'

loop_
_geom_angle_atom_site_label_1
_geom_angle_atom_site_label_2
_geom_angle_atom_site_label_3
_geom_angle
_geom_angle_site_symmetry_1
_geom_angle_site_symmetry_3
O2 Mo1 O2 112.4(3) 10 12_545
O2 Mo1 O2 108.01(15) 10 .
O2 Mo1 O2 108.02(15) 12_545 .
O2 Mo1 O2 108.02(15) 10 3_655
O2 Mo1 O2 108.01(16) 12_545 3_655
O2 Mo1 O2 112.4(3) . 3_655
O2 Zn1 O2 107.4(3) . 7_655
O2 Zn1 N2 103.4(2) . .
O2 Zn1 N2 108.3(2) 7_655 .
O2 Zn1 N2 108.3(2) . 7_655
O2 Zn1 N2 103.4(2) 7_655 7_655
N2 Zn1 N2 125.1(3) . 7_655
Mo1 O2 Zn1 154.8(3) . .
O1 N1 O1 125.4(8) 8 .
O1 N1 C1 117.3(4) 8 .
O1 N1 C1 117.3(4) . .
C1 N2 C2 101.1(8) . .
C1 N2 Zn1 129.9(6) . .
C2 N2 Zn1 128.3(5) . .
N2 C1 N2 119.6(13) 8 .
N2 C1 N1 120.1(7) 8 .
N2 C1 N1 120.1(7) . .
N2 C2 C2 109.0(4) . 8
N2 C2 H2 125.5 . .
C2 C2 H2 125.5 8 .

loop_
_geom_bond_atom_site_label_1
_geom_bond_atom_site_label_2
_geom_bond_distance
_geom_bond_site_symmetry_2
Mo1 O2 1.749(4) 10
Mo1 O2 1.749(4) 12_545
Mo1 O2 1.749(4) .
Mo1 O2 1.749(4) 3_655
Zn1 O2 1.932(4) .
Zn1 O2 1.932(4) 7_655
Zn1 N2 1.997(5) .
Zn1 N2 1.997(5) 7_655
O1 N1 1.211(6) .
N1 O1 1.211(6) 8
N1 C1 1.472(18) .
N2 C1 1.304(9) .
N2 C2 1.350(9) .
C1 N2 1.304(9) 8
C2 C2 1.372(13) 8
C2 H2 0.9300 .

loop_
_geom_torsion_atom_site_label_1
_geom_torsion_atom_site_label_2
_geom_torsion_atom_site_label_3
_geom_torsion_atom_site_label_4
_geom_torsion
_geom_torsion_site_symmetry_1
_geom_torsion_site_symmetry_4
O2 Mo1 O2 Zn1 153.9(7) 10 .
O2 Mo1 O2 Zn1 -84.2(6) 12_545 .
O2 Mo1 O2 Zn1 34.9(6) 3_655 .
O2 Zn1 O2 Mo1 -35.0(6) 7_655 .
N2 Zn1 O2 Mo1 79.4(8) . .
N2 Zn1 O2 Mo1 -146.1(7) 7_655 .
O2 Zn1 N2 C1 162.1(9) . .
O2 Zn1 N2 C1 -84.2(9) 7_655 .
N2 Zn1 N2 C1 37.9(9) 7_655 .
O2 Zn1 N2 C2 -6.1(7) . .
O2 Zn1 N2 C2 107.6(7) 7_655 .
N2 Zn1 N2 C2 -130.3(7) 7_655 .
C2 N2 C1 N2 -2.1(14) . 8
Zn1 N2 C1 N2 -172.8(5) . 8
C2 N2 C1 N1 -178.2(10) . .
Zn1 N2 C1 N1 11.2(15) . .
O1 N1 C1 N2 2.3(15) 8 8
O1 N1 C1 N2 -178.3(10) . 8
O1 N1 C1 N2 178.3(10) 8 .
O1 N1 C1 N2 -2.3(15) . .
C1 N2 C2 C2 1.1(7) . 8
Zn1 N2 C2 C2 172.0(3) . 8
